data_4108444
loop_
_publ_author_name
'Jeyaraman Sankar'
'Shigeki Mori'
'Shohei Saito'
'Harapriya Rath'
'Masaaki Suzuki'
'Yasuhide Inokuma'
'Hiroshi Shinokubo'
'Kil Suk Kim'
'Zin Seok Yoon'
'Jae-Yoon Shin'
'Jong Min Lim'
'Yoichi Matsuzaki'
'Osamu Matsushita'
'Atsuya Muranaka'
'Nagao Kobayashi'
'Dongho Kim'
'Atsuhiro Osuka'

_publ_section_title
;
 Unambiguous Identification of M\"obius Aromaticity for
 meso-Aryl-Substituted [28]Hexaphyrins(1.1.1.1.1.1)
;
_journal_name_full 'Journal of the American Chemical Society'
_journal_page_first 13568
_journal_page_last 13579
_journal_paper_doi 10.1021/ja801983d
_journal_volume 130
_journal_year 2008
_chemical_formula_moiety 'C66 H26 F18 N6'
_chemical_formula_sum 'C66 H26 F18 N6'
_chemical_formula_weight 1244.93
_chemical_name_systematic
; 
 ? 
;
_space_group_IT_number 14
_symmetry_cell_setting monoclinic
_symmetry_Int_Tables_number 14
_symmetry_space_group_name_Hall '-P 2ybc'
_symmetry_space_group_name_H-M 'P 1 21/c 1'
_atom_sites_solution_hydrogens geom
_atom_sites_solution_primary direct
_atom_sites_solution_secondary difmap
_audit_creation_method SHELXL-97
_cell_angle_alpha 90.00
_cell_angle_beta 106.521(7)
_cell_angle_gamma 90.00
_cell_formula_units_Z 4
_cell_length_a 13.070(2)
_cell_length_b 20.164(4)
_cell_length_c 20.938(4)
_cell_measurement_reflns_used 32255
_cell_measurement_temperature 123(2)
_cell_measurement_theta_max 27.5
_cell_measurement_theta_min 3.0
_cell_volume 5290.3(17)
_computing_cell_refinement PROCESS-AUTO
_computing_data_collection PROCESS-AUTO
_computing_data_reduction CrystalStructure
_computing_publication_material 'CrystalStructure 3.8'
_computing_structure_refinement 'SHELXL-97 (Sheldrick, 1997)'
_computing_structure_solution 'SHELXS-97 (Sheldrick, 1990)'
_diffrn_ambient_temperature 123(2)
_diffrn_detector_area_resol_mean 10.00
_diffrn_measured_fraction_theta_full 0.978
_diffrn_measured_fraction_theta_max 0.978
_diffrn_measurement_device_type 'Rigaku RAXIS-RAPID'
_diffrn_measurement_method \w
_diffrn_radiation_monochromator graphite
_diffrn_radiation_source 'fine-focus sealed tube'
_diffrn_radiation_type MoK\a
_diffrn_radiation_wavelength 0.71075
_diffrn_reflns_av_R_equivalents 0.0508
_diffrn_reflns_av_sigmaI/netI 0.0461
_diffrn_reflns_limit_h_max 16
_diffrn_reflns_limit_h_min -16
_diffrn_reflns_limit_k_max 26
_diffrn_reflns_limit_k_min -25
_diffrn_reflns_limit_l_max 27
_diffrn_reflns_limit_l_min -27
_diffrn_reflns_number 47960
_diffrn_reflns_theta_full 27.48
_diffrn_reflns_theta_max 27.48
_diffrn_reflns_theta_min 2.99
_exptl_absorpt_coefficient_mu 0.138
_exptl_absorpt_correction_T_max 0.9864
_exptl_absorpt_correction_T_min 0.9730
_exptl_absorpt_correction_type none
_exptl_crystal_colour violet
_exptl_crystal_density_diffrn 1.563
_exptl_crystal_description block
_exptl_crystal_F_000 2504
_exptl_crystal_size_max 0.20
_exptl_crystal_size_mid 0.10
_exptl_crystal_size_min 0.10
_refine_diff_density_max 0.619
_refine_diff_density_min -0.463
_refine_diff_density_rms 0.054
_refine_ls_extinction_method none
_refine_ls_goodness_of_fit_ref 1.063
_refine_ls_hydrogen_treatment constr
_refine_ls_matrix_type full
_refine_ls_number_parameters 812
_refine_ls_number_reflns 11862
_refine_ls_number_restraints 0
_refine_ls_restrained_S_all 1.063
_refine_ls_R_factor_all 0.0887
_refine_ls_R_factor_gt 0.0541
_refine_ls_shift/su_max 0.000
_refine_ls_shift/su_mean 0.000
_refine_ls_structure_factor_coef Fsqd
_refine_ls_weighting_details 'calc w=1/[\s^2^(Fo^2^)+(0.0591P)^2^+2.7159P] where P=(Fo^2^+2Fc^2^)/3'
_refine_ls_weighting_scheme calc
_refine_ls_wR_factor_gt 0.1266
_refine_ls_wR_factor_ref 0.1432
_reflns_number_gt 7875
_reflns_number_total 11862
_reflns_threshold_expression >2sigma(I)
_cod_data_source_file ja801983d_si_002.cif
_cod_data_source_block shelxl
_cod_original_cell_volume 5290.1(17)
_cod_original_sg_symbol_H-M 'P 21/c'
_cod_database_code 4108444

loop_
_symmetry_equiv_pos_as_xyz
'x, y, z'
'-x, y+1/2, -z+1/2'
'-x, -y, -z'
'x, -y-1/2, z-1/2'

loop_
_atom_site_label
_atom_site_type_symbol
_atom_site_fract_x
_atom_site_fract_y
_atom_site_fract_z
_atom_site_U_iso_or_equiv
_atom_site_adp_type
_atom_site_occupancy
_atom_site_symmetry_multiplicity
_atom_site_calc_flag
_atom_site_refinement_flags
F1 F 0.79914(11) 0.05131(7) 0.89584(7) 0.0399(3) Uani 1 1 d .
F2 F 1.13425(13) 0.15136(10) 0.95522(9) 0.0690(5) Uani 1 1 d .
F3 F 0.90695(12) 0.18217(8) 0.74070(7) 0.0466(4) Uani 1 1 d .
F4 F 0.91619(12) -0.08810(9) 0.89272(7) 0.0534(4) Uani 1 1 d .
F5 F 1.25940(13) -0.10733(13) 0.87036(12) 0.0960(8) Uani 1 1 d .
F6 F 0.96547(13) -0.15221(8) 0.68787(8) 0.0536(4) Uani 1 1 d .
F7 F 0.67069(11) -0.36561(7) 0.83395(7) 0.0405(3) Uani 1 1 d .
F8 F 0.66371(13) -0.59351(7) 0.79290(8) 0.0526(4) Uani 1 1 d .
F9 F 0.58208(13) -0.44492(7) 0.61475(7) 0.0473(4) Uani 1 1 d .
F10 F 0.15792(12) -0.19871(9) 0.62354(7) 0.0567(5) Uani 1 1 d .
F11 F -0.11035(15) -0.22199(15) 0.42320(11) 0.1088(9) Uani 1 1 d .
F12 F 0.24535(15) -0.20069(13) 0.42209(8) 0.0828(7) Uani 1 1 d .
F13 F 0.10808(12) 0.08178(8) 0.51515(8) 0.0494(4) Uani 1 1 d .
F14 F -0.10372(13) -0.01528(11) 0.31814(9) 0.0745(6) Uani 1 1 d .
F15 F 0.26519(12) -0.04511(8) 0.38167(7) 0.0482(4) Uani 1 1 d .
F16 F 0.31864(13) 0.29553(8) 0.63893(9) 0.0593(5) Uani 1 1 d .
F17 F 0.36922(13) 0.49727(7) 0.54263(8) 0.0510(4) Uani 1 1 d .
F18 F 0.58347(13) 0.31471(7) 0.53110(8) 0.0505(4) Uani 1 1 d .
N1 N 0.59475(14) 0.14990(9) 0.67469(9) 0.0296(4) Uani 1 1 d .
H1 H 0.5692 0.1141 0.6538 0.036 Uiso 1 1 calc R
N2 N 0.80012(14) -0.01288(9) 0.76819(9) 0.0292(4) Uani 1 1 d .
N3 N 0.68415(15) -0.21942(9) 0.71555(10) 0.0322(4) Uani 1 1 d .
N4 N 0.48012(15) -0.24978(9) 0.63492(9) 0.0311(4) Uani 1 1 d .
H4 H 0.5230 -0.2165 0.6439 0.037 Uiso 1 1 calc R
N5 N 0.29265(15) -0.08098(9) 0.52541(9) 0.0295(4) Uani 1 1 d .
N6 N 0.42032(14) 0.11909(9) 0.55605(9) 0.0281(4) Uani 1 1 d .
C1 C 0.55734(18) 0.21267(11) 0.65611(11) 0.0295(5) Uani 1 1 d .
C2 C 0.61797(19) 0.25694(12) 0.70598(11) 0.0338(5) Uani 1 1 d .
H2 H 0.6085 0.3026 0.7074 0.041 Uiso 1 1 calc R
C3 C 0.69142(19) 0.22062(12) 0.75069(12) 0.0335(5) Uani 1 1 d .
H3 H 0.7418 0.2374 0.7879 0.040 Uiso 1 1 calc R
C4 C 0.67956(17) 0.15265(11) 0.73186(11) 0.0289(5) Uani 1 1 d .
C5 C 0.74315(17) 0.09987(11) 0.76384(11) 0.0286(5) Uani 1 1 d .
C6 C 0.72076(17) 0.03181(11) 0.75185(11) 0.0282(5) Uani 1 1 d .
C7 C 0.61768(18) -0.00105(11) 0.72623(11) 0.0313(5) Uani 1 1 d .
H7 H 0.5513 0.0193 0.7113 0.038 Uiso 1 1 calc R
C8 C 0.63766(17) -0.06641(11) 0.72854(11) 0.0301(5) Uani 1 1 d .
H8 H 0.5877 -0.1004 0.7172 0.036 Uiso 1 1 calc R
C9 C 0.75342(17) -0.07355(11) 0.75243(11) 0.0290(5) Uani 1 1 d .
C10 C 0.81728(18) -0.13017(12) 0.75976(11) 0.0312(5) Uani 1 1 d .
C11 C 0.78432(18) -0.19656(12) 0.74500(12) 0.0319(5) Uani 1 1 d .
C12 C 0.85711(19) -0.25191(12) 0.76700(13) 0.0366(6) Uani 1 1 d .
H12 H 0.9303 -0.2491 0.7868 0.044 Uiso 1 1 calc R
C13 C 0.79937(19) -0.30743(12) 0.75350(13) 0.0368(6) Uani 1 1 d .
H13 H 0.8239 -0.3507 0.7628 0.044 Uiso 1 1 calc R
C14 C 0.69075(18) -0.28672(11) 0.72141(12) 0.0316(5) Uani 1 1 d .
C15 C 0.60526(18) -0.33114(11) 0.69936(11) 0.0310(5) Uani 1 1 d .
C16 C 0.50482(19) -0.31277(11) 0.65855(12) 0.0315(5) Uani 1 1 d .
C17 C 0.41252(18) -0.35257(12) 0.63200(12) 0.0330(5) Uani 1 1 d .
H17 H 0.4060 -0.3976 0.6397 0.040 Uiso 1 1 calc R
C18 C 0.33578(19) -0.31291(11) 0.59340(12) 0.0317(5) Uani 1 1 d .
H18 H 0.2674 -0.3263 0.5698 0.038 Uiso 1 1 calc R
C19 C 0.37697(18) -0.24754(11) 0.59486(11) 0.0292(5) Uani 1 1 d .
C20 C 0.32247(18) -0.19238(11) 0.56120(11) 0.0286(5) Uani 1 1 d .
C21 C 0.36247(17) -0.12876(11) 0.55694(10) 0.0277(5) Uani 1 1 d .
C22 C 0.47038(18) -0.10156(11) 0.58001(11) 0.0301(5) Uani 1 1 d .
H22 H 0.5323 -0.1245 0.6016 0.036 Uiso 1 1 calc R
C23 C 0.46233(18) -0.03683(11) 0.56382(11) 0.0296(5) Uani 1 1 d .
H23 H 0.5172 -0.0058 0.5731 0.036 Uiso 1 1 calc R
C24 C 0.35060(17) -0.02502(11) 0.52889(10) 0.0271(5) Uani 1 1 d .
C25 C 0.29941(17) 0.03204(11) 0.49614(11) 0.0285(5) Uani 1 1 d .
C26 C 0.33742(18) 0.09716(12) 0.50495(11) 0.0299(5) Uani 1 1 d .
C27 C 0.28619(19) 0.15227(12) 0.46244(12) 0.0340(5) Uani 1 1 d .
H27 H 0.2300 0.1496 0.4236 0.041 Uiso 1 1 calc R
C28 C 0.33593(19) 0.20717(12) 0.49048(12) 0.0350(5) Uani 1 1 d .
H28 H 0.3213 0.2504 0.4751 0.042 Uiso 1 1 calc R
C29 C 0.41787(18) 0.18598(11) 0.55020(11) 0.0287(5) Uani 1 1 d .
C30 C 0.47910(18) 0.23012(11) 0.59811(11) 0.0299(5) Uani 1 1 d .
C31 C 0.84566(18) 0.11589(11) 0.81451(11) 0.0307(5) Uani 1 1 d .
C32 C 0.87216(19) 0.08878(12) 0.87851(12) 0.0347(5) Uani 1 1 d .
C33 C 0.9673(2) 0.09967(14) 0.92661(13) 0.0427(6) Uani 1 1 d .
H33 H 0.9815 0.0809 0.9688 0.051 Uiso 1 1 calc R
C34 C 1.0400(2) 0.13939(15) 0.90928(13) 0.0461(7) Uani 1 1 d .
C35 C 1.0214(2) 0.16845(14) 0.84794(13) 0.0443(6) Uani 1 1 d .
H35 H 1.0719 0.1957 0.8375 0.053 Uiso 1 1 calc R
C36 C 0.9247(2) 0.15545(12) 0.80243(12) 0.0365(6) Uani 1 1 d .
C37 C 0.93434(18) -0.12000(12) 0.78852(12) 0.0335(5) Uani 1 1 d .
C38 C 0.98044(19) -0.10056(14) 0.85354(13) 0.0405(6) Uani 1 1 d .
C39 C 1.0888(2) -0.09527(17) 0.88209(15) 0.0573(8) Uani 1 1 d .
H39 H 1.1173 -0.0820 0.9261 0.069 Uiso 1 1 calc R
C40 C 1.1524(2) -0.11049(17) 0.84243(18) 0.0604(9) Uani 1 1 d .
C41 C 1.1147(2) -0.12872(16) 0.77725(17) 0.0547(8) Uani 1 1 d .
H41 H 1.1601 -0.1376 0.7513 0.066 Uiso 1 1 calc R
C42 C 1.0054(2) -0.13318(13) 0.75210(14) 0.0421(6) Uani 1 1 d .
C43 C 0.62192(18) -0.40082(11) 0.72290(11) 0.0308(5) Uani 1 1 d .
C44 C 0.65326(18) -0.41603(12) 0.79048(12) 0.0314(5) Uani 1 1 d .
C45 C 0.66885(18) -0.47968(12) 0.81582(12) 0.0350(5) Uani 1 1 d .
H45 H 0.6909 -0.4877 0.8614 0.042 Uiso 1 1 calc R
C46 C 0.65025(19) -0.53011(12) 0.77050(13) 0.0373(6) Uani 1 1 d .
C47 C 0.6192(2) -0.52051(12) 0.70286(13) 0.0404(6) Uani 1 1 d .
H47 H 0.6068 -0.5559 0.6732 0.048 Uiso 1 1 calc R
C48 C 0.6074(2) -0.45572(12) 0.68103(12) 0.0360(6) Uani 1 1 d .
C49 C 0.20746(19) -0.20237(11) 0.52517(12) 0.0322(5) Uani 1 1 d .
C50 C 0.1285(2) -0.20491(12) 0.55647(12) 0.0364(6) Uani 1 1 d .
C51 C 0.0215(2) -0.21255(14) 0.52449(16) 0.0489(7) Uani 1 1 d .
H51 H -0.0294 -0.2149 0.5477 0.059 Uiso 1 1 calc R
C52 C -0.0054(2) -0.21646(19) 0.45620(17) 0.0675(10) Uani 1 1 d .
C53 C 0.0672(3) -0.2118(2) 0.42089(17) 0.0825(13) Uani 1 1 d .
H53 H 0.0462 -0.2128 0.3746 0.099 Uiso 1 1 calc R
C54 C 0.1723(2) -0.20541(17) 0.45627(14) 0.0566(8) Uani 1 1 d .
C55 C 0.19148(18) 0.02051(11) 0.44905(11) 0.0308(5) Uani 1 1 d .
C56 C 0.0989(2) 0.04583(12) 0.45920(13) 0.0379(6) Uani 1 1 d .
C57 C -0.0017(2) 0.03453(14) 0.41638(15) 0.0483(7) Uani 1 1 d .
H57 H -0.0627 0.0519 0.4246 0.058 Uiso 1 1 calc R
C58 C -0.0069(2) -0.00344(15) 0.36144(14) 0.0492(7) Uani 1 1 d .
C59 C 0.0805(2) -0.03106(15) 0.34796(13) 0.0481(7) Uani 1 1 d .
H59 H 0.0743 -0.0570 0.3103 0.058 Uiso 1 1 calc R
C60 C 0.17764(19) -0.01842(13) 0.39285(12) 0.0370(6) Uani 1 1 d .
C61 C 0.45429(18) 0.30207(11) 0.58660(11) 0.0292(5) Uani 1 1 d .
C62 C 0.37255(19) 0.33273(12) 0.60581(13) 0.0366(6) Uani 1 1 d .
C63 C 0.34241(19) 0.39759(12) 0.59234(13) 0.0383(6) Uani 1 1 d .
H63 H 0.2873 0.4163 0.6062 0.046 Uiso 1 1 calc R
C64 C 0.3977(2) 0.43330(11) 0.55737(12) 0.0351(6) Uani 1 1 d .
C65 C 0.4797(2) 0.40774(12) 0.53675(12) 0.0360(6) Uani 1 1 d .
H65 H 0.5165 0.4332 0.5135 0.043 Uiso 1 1 calc R
C66 C 0.50515(18) 0.34222(12) 0.55208(12) 0.0322(5) Uani 1 1 d .

loop_
_atom_site_aniso_label
_atom_site_aniso_U_11
_atom_site_aniso_U_22
_atom_site_aniso_U_33
_atom_site_aniso_U_23
_atom_site_aniso_U_13
_atom_site_aniso_U_12
F1 0.0409(8) 0.0416(8) 0.0386(7) 0.0078(6) 0.0135(7) -0.0016(6)
F2 0.0419(10) 0.0956(15) 0.0537(10) -0.0023(9) -0.0116(8) -0.0161(9)
F3 0.0439(8) 0.0550(10) 0.0384(8) 0.0084(7) 0.0077(7) -0.0147(7)
F4 0.0379(8) 0.0813(13) 0.0377(8) 0.0003(8) 0.0055(7) -0.0022(8)
F5 0.0233(9) 0.147(2) 0.1083(17) 0.0460(15) 0.0034(10) -0.0060(10)
F6 0.0532(10) 0.0597(11) 0.0567(10) -0.0021(8) 0.0302(8) -0.0006(8)
F7 0.0486(8) 0.0391(8) 0.0369(7) -0.0051(6) 0.0170(7) -0.0019(6)
F8 0.0643(10) 0.0304(8) 0.0641(10) 0.0152(7) 0.0203(9) 0.0111(7)
F9 0.0666(10) 0.0399(9) 0.0332(7) 0.0002(6) 0.0108(7) 0.0114(7)
F10 0.0369(8) 0.0951(14) 0.0386(8) 0.0172(8) 0.0117(7) 0.0137(8)
F11 0.0382(11) 0.185(3) 0.0852(15) -0.0190(16) -0.0109(11) -0.0245(13)
F12 0.0570(12) 0.153(2) 0.0392(9) -0.0209(11) 0.0153(9) -0.0160(12)
F13 0.0416(8) 0.0459(9) 0.0638(10) -0.0071(8) 0.0202(8) 0.0057(7)
F14 0.0314(9) 0.1043(16) 0.0731(12) 0.0089(11) -0.0092(9) -0.0136(9)
F15 0.0384(8) 0.0684(11) 0.0365(8) -0.0101(7) 0.0089(7) 0.0044(7)
F16 0.0594(10) 0.0446(10) 0.0922(13) 0.0244(9) 0.0512(10) 0.0083(8)
F17 0.0603(10) 0.0266(8) 0.0702(10) 0.0112(7) 0.0254(9) 0.0072(7)
F18 0.0620(10) 0.0366(9) 0.0696(10) 0.0045(7) 0.0458(9) 0.0069(7)
N1 0.0303(10) 0.0238(10) 0.0326(10) 0.0011(8) 0.0054(9) -0.0021(7)
N2 0.0255(10) 0.0296(11) 0.0312(10) 0.0009(8) 0.0060(8) 0.0003(8)
N3 0.0312(10) 0.0262(10) 0.0376(11) 0.0034(8) 0.0071(9) 0.0023(8)
N4 0.0317(10) 0.0226(10) 0.0375(10) 0.0032(8) 0.0076(9) 0.0012(8)
N5 0.0293(10) 0.0268(10) 0.0296(10) 0.0013(8) 0.0040(8) -0.0002(8)
N6 0.0290(10) 0.0273(10) 0.0291(9) 0.0020(8) 0.0100(8) 0.0004(7)
C1 0.0314(12) 0.0247(12) 0.0342(12) 0.0032(9) 0.0124(10) -0.0008(9)
C2 0.0418(14) 0.0237(12) 0.0365(12) 0.0008(9) 0.0124(11) -0.0027(10)
C3 0.0376(13) 0.0292(13) 0.0324(12) -0.0018(10) 0.0079(11) -0.0055(10)
C4 0.0284(12) 0.0294(12) 0.0291(11) 0.0003(9) 0.0083(10) -0.0041(9)
C5 0.0282(11) 0.0316(13) 0.0273(11) 0.0005(9) 0.0099(10) -0.0013(9)
C6 0.0253(11) 0.0319(13) 0.0272(11) 0.0022(9) 0.0070(9) 0.0000(9)
C7 0.0244(11) 0.0321(13) 0.0358(12) 0.0037(10) 0.0059(10) 0.0014(9)
C8 0.0268(11) 0.0291(13) 0.0350(12) 0.0015(9) 0.0101(10) -0.0025(9)
C9 0.0268(11) 0.0308(12) 0.0289(11) 0.0035(9) 0.0072(10) 0.0000(9)
C10 0.0268(12) 0.0324(13) 0.0349(12) 0.0048(10) 0.0093(10) 0.0018(9)
C11 0.0291(12) 0.0329(13) 0.0347(12) 0.0055(10) 0.0106(10) 0.0041(9)
C12 0.0275(12) 0.0355(14) 0.0466(14) 0.0102(11) 0.0105(11) 0.0064(10)
C13 0.0332(13) 0.0310(13) 0.0471(14) 0.0084(11) 0.0129(12) 0.0067(10)
C14 0.0327(12) 0.0275(13) 0.0358(12) 0.0040(9) 0.0113(11) 0.0051(9)
C15 0.0344(13) 0.0259(12) 0.0339(12) 0.0006(9) 0.0114(11) 0.0042(9)
C16 0.0352(13) 0.0258(12) 0.0356(12) 0.0025(9) 0.0137(11) 0.0043(9)
C17 0.0361(13) 0.0252(12) 0.0387(13) 0.0015(10) 0.0123(11) 0.0007(9)
C18 0.0316(12) 0.0274(12) 0.0376(12) -0.0016(10) 0.0124(11) -0.0015(9)
C19 0.0297(12) 0.0305(12) 0.0288(11) 0.0004(9) 0.0103(10) 0.0011(9)
C20 0.0299(12) 0.0292(12) 0.0273(11) -0.0018(9) 0.0090(10) 0.0009(9)
C21 0.0299(12) 0.0262(12) 0.0262(11) 0.0001(9) 0.0068(10) 0.0033(9)
C22 0.0272(12) 0.0324(13) 0.0303(11) 0.0023(9) 0.0079(10) 0.0034(9)
C23 0.0284(12) 0.0320(13) 0.0285(11) 0.0018(9) 0.0082(10) -0.0013(9)
C24 0.0268(11) 0.0291(12) 0.0257(11) 0.0006(9) 0.0080(10) -0.0004(9)
C25 0.0275(12) 0.0325(13) 0.0256(11) 0.0014(9) 0.0078(10) 0.0009(9)
C26 0.0283(12) 0.0328(13) 0.0293(11) 0.0042(9) 0.0094(10) 0.0025(9)
C27 0.0310(12) 0.0315(13) 0.0362(12) 0.0066(10) 0.0043(11) 0.0010(10)
C28 0.0349(13) 0.0274(13) 0.0413(13) 0.0063(10) 0.0086(11) 0.0020(10)
C29 0.0288(11) 0.0267(12) 0.0325(11) 0.0057(9) 0.0116(10) 0.0025(9)
C30 0.0292(12) 0.0275(12) 0.0354(12) 0.0046(9) 0.0130(10) -0.0002(9)
C31 0.0296(12) 0.0293(13) 0.0313(11) -0.0018(9) 0.0058(10) -0.0014(9)
C32 0.0343(13) 0.0335(13) 0.0356(13) -0.0010(10) 0.0089(11) -0.0010(10)
C33 0.0431(15) 0.0491(16) 0.0315(13) 0.0017(11) 0.0036(12) 0.0014(12)
C34 0.0339(14) 0.0567(18) 0.0406(14) -0.0051(13) -0.0007(12) -0.0030(12)
C35 0.0326(14) 0.0505(17) 0.0488(16) -0.0021(13) 0.0098(13) -0.0108(11)
C36 0.0360(13) 0.0380(14) 0.0336(12) -0.0015(10) 0.0068(11) -0.0045(10)
C37 0.0257(12) 0.0313(13) 0.0438(14) 0.0097(10) 0.0103(11) 0.0036(9)
C38 0.0285(13) 0.0502(16) 0.0434(14) 0.0117(12) 0.0110(12) 0.0004(11)
C39 0.0379(16) 0.079(2) 0.0486(16) 0.0157(15) 0.0010(14) -0.0107(14)
C40 0.0221(13) 0.078(2) 0.079(2) 0.0319(18) 0.0123(15) -0.0006(13)
C41 0.0340(15) 0.061(2) 0.076(2) 0.0215(16) 0.0268(16) 0.0077(13)
C42 0.0341(13) 0.0402(15) 0.0554(16) 0.0127(12) 0.0182(13) 0.0036(11)
C43 0.0302(12) 0.0285(13) 0.0358(12) 0.0021(9) 0.0125(10) 0.0032(9)
C44 0.0278(12) 0.0331(13) 0.0358(12) -0.0018(10) 0.0134(10) 0.0009(9)
C45 0.0304(12) 0.0374(14) 0.0385(13) 0.0097(11) 0.0117(11) 0.0045(10)
C46 0.0358(13) 0.0292(13) 0.0488(15) 0.0103(11) 0.0150(12) 0.0073(10)
C47 0.0443(15) 0.0278(13) 0.0487(15) -0.0011(11) 0.0127(13) 0.0075(10)
C48 0.0393(14) 0.0344(14) 0.0334(12) 0.0020(10) 0.0090(11) 0.0076(10)
C49 0.0329(13) 0.0269(12) 0.0350(12) -0.0009(9) 0.0065(11) 0.0004(9)
C50 0.0357(13) 0.0323(13) 0.0384(13) 0.0095(10) 0.0060(12) 0.0035(10)
C51 0.0317(14) 0.0442(16) 0.0692(19) 0.0142(14) 0.0114(14) 0.0027(11)
C52 0.0375(17) 0.094(3) 0.057(2) -0.0084(18) -0.0082(16) -0.0158(16)
C53 0.051(2) 0.147(4) 0.0423(18) -0.021(2) 0.0023(17) -0.026(2)
C54 0.0428(16) 0.088(2) 0.0377(15) -0.0119(15) 0.0092(14) -0.0106(15)
C55 0.0275(12) 0.0274(12) 0.0347(12) 0.0065(9) 0.0046(10) -0.0017(9)
C56 0.0344(13) 0.0315(13) 0.0465(14) 0.0063(11) 0.0091(12) -0.0016(10)
C57 0.0279(13) 0.0488(17) 0.0664(19) 0.0154(14) 0.0107(14) 0.0024(11)
C58 0.0284(14) 0.0623(19) 0.0468(16) 0.0121(14) -0.0053(13) -0.0113(12)
C59 0.0412(16) 0.0585(19) 0.0385(14) -0.0004(12) 0.0016(13) -0.0104(13)
C60 0.0305(13) 0.0423(15) 0.0348(13) 0.0051(11) 0.0036(11) -0.0013(10)
C61 0.0304(12) 0.0257(12) 0.0313(11) 0.0028(9) 0.0083(10) -0.0011(9)
C62 0.0346(13) 0.0324(14) 0.0464(14) 0.0090(11) 0.0174(12) -0.0008(10)
C63 0.0341(13) 0.0356(14) 0.0496(15) 0.0035(11) 0.0190(12) 0.0054(10)
C64 0.0403(13) 0.0214(12) 0.0424(13) 0.0047(10) 0.0100(12) 0.0034(10)
C65 0.0452(14) 0.0270(13) 0.0399(13) 0.0047(10) 0.0185(12) -0.0037(10)
C66 0.0337(12) 0.0293(13) 0.0364(12) -0.0017(10) 0.0147(11) -0.0008(9)

loop_
_atom_type_symbol
_atom_type_description
_atom_type_scat_dispersion_real
_atom_type_scat_dispersion_imag
_atom_type_scat_source
C C 0.0033 0.0016 'International Tables Vol C Tables 4.2.6.8 and 6.1.1.4'
N N 0.0061 0.0033 'International Tables Vol C Tables 4.2.6.8 and 6.1.1.4'
H H 0.0000 0.0000 'International Tables Vol C Tables 4.2.6.8 and 6.1.1.4'
F F 0.0171 0.0103 'International Tables Vol C Tables 4.2.6.8 and 6.1.1.4'

loop_
_geom_angle_atom_site_label_1
_geom_angle_atom_site_label_2
_geom_angle_atom_site_label_3
_geom_angle
C1 N1 C4 109.99(18)
C1 N1 H1 125.0
C4 N1 H1 125.0
C6 N2 C9 106.26(18)
C11 N3 C14 105.58(18)
C16 N4 C19 109.98(19)
C16 N4 H4 125.0
C19 N4 H4 125.0
C24 N5 C21 106.08(18)
C29 N6 C26 105.02(18)
N1 C1 C30 126.5(2)
N1 C1 C2 106.85(19)
C30 C1 C2 126.6(2)
C3 C2 C1 107.7(2)
C3 C2 H2 126.1
C1 C2 H2 126.1
C2 C3 C4 109.3(2)
C2 C3 H3 125.4
C4 C3 H3 125.4
N1 C4 C5 127.3(2)
N1 C4 C3 106.02(19)
C5 C4 C3 126.7(2)
C4 C5 C6 126.2(2)
C4 C5 C31 117.9(2)
C6 C5 C31 115.92(19)
N2 C6 C5 120.1(2)
N2 C6 C7 110.7(2)
C5 C6 C7 129.1(2)
C8 C7 C6 106.4(2)
C8 C7 H7 126.8
C6 C7 H7 126.8
C7 C8 C9 106.4(2)
C7 C8 H8 126.8
C9 C8 H8 126.8
N2 C9 C10 119.6(2)
N2 C9 C8 110.07(19)
C10 C9 C8 130.3(2)
C9 C10 C11 127.9(2)
C9 C10 C37 116.4(2)
C11 C10 C37 115.6(2)
N3 C11 C10 127.9(2)
N3 C11 C12 110.0(2)
C10 C11 C12 121.8(2)
C13 C12 C11 107.3(2)
C13 C12 H12 126.4
C11 C12 H12 126.4
C12 C13 C14 106.1(2)
C12 C13 H13 127.0
C14 C13 H13 127.0
N3 C14 C15 125.6(2)
N3 C14 C13 110.9(2)
C15 C14 C13 123.5(2)
C16 C15 C14 123.6(2)
C16 C15 C43 118.5(2)
C14 C15 C43 117.8(2)
N4 C16 C15 123.5(2)
N4 C16 C17 107.19(19)
C15 C16 C17 129.3(2)
C18 C17 C16 107.5(2)
C18 C17 H17 126.2
C16 C17 H17 126.2
C17 C18 C19 108.8(2)
C17 C18 H18 125.6
C19 C18 H18 125.6
N4 C19 C20 127.3(2)
N4 C19 C18 106.45(19)
C20 C19 C18 126.3(2)
C21 C20 C19 128.0(2)
C21 C20 C49 115.68(19)
C19 C20 C49 116.3(2)
N5 C21 C20 118.0(2)
N5 C21 C22 110.20(19)
C20 C21 C22 131.8(2)
C23 C22 C21 106.38(19)
C23 C22 H22 126.8
C21 C22 H22 126.8
C22 C23 C24 106.3(2)
C22 C23 H23 126.8
C24 C23 H23 126.8
N5 C24 C25 118.4(2)
N5 C24 C23 110.98(19)
C25 C24 C23 130.5(2)
C26 C25 C24 127.0(2)
C26 C25 C55 117.87(19)
C24 C25 C55 115.1(2)
N6 C26 C25 125.6(2)
N6 C26 C27 110.9(2)
C25 C26 C27 123.4(2)
C28 C27 C26 106.4(2)
C28 C27 H27 126.8
C26 C27 H27 126.8
C27 C28 C29 106.3(2)
C27 C28 H28 126.8
C29 C28 H28 126.8
N6 C29 C30 124.84(19)
N6 C29 C28 111.2(2)
C30 C29 C28 123.7(2)
C1 C30 C29 126.1(2)
C1 C30 C61 117.3(2)
C29 C30 C61 116.51(19)
C36 C31 C32 114.0(2)
C36 C31 C5 124.2(2)
C32 C31 C5 121.8(2)
F1 C32 C33 117.1(2)
F1 C32 C31 118.5(2)
C33 C32 C31 124.4(2)
C34 C33 C32 116.8(2)
C34 C33 H33 121.6
C32 C33 H33 121.6
F2 C34 C33 118.5(2)
F2 C34 C35 118.3(3)
C33 C34 C35 123.2(2)
C34 C35 C36 116.8(2)
C34 C35 H35 121.6
C36 C35 H35 121.6
F3 C36 C35 117.3(2)
F3 C36 C31 117.9(2)
C35 C36 C31 124.8(2)
C38 C37 C42 115.1(2)
C38 C37 C10 123.2(2)
C42 C37 C10 121.6(2)
F4 C38 C39 117.5(2)
F4 C38 C37 118.6(2)
C39 C38 C37 123.9(3)
C40 C39 C38 116.6(3)
C40 C39 H39 121.7
C38 C39 H39 121.7
F5 C40 C41 118.7(3)
F5 C40 C39 117.3(3)
C41 C40 C39 124.0(3)
C40 C41 C42 116.2(3)
C40 C41 H41 121.9
C42 C41 H41 121.9
F6 C42 C41 117.6(3)
F6 C42 C37 118.2(2)
C41 C42 C37 124.2(3)
C44 C43 C48 114.4(2)
C44 C43 C15 121.3(2)
C48 C43 C15 124.3(2)
F7 C44 C45 117.8(2)
F7 C44 C43 117.9(2)
C45 C44 C43 124.3(2)
C46 C45 C44 116.6(2)
C46 C45 H45 121.7
C44 C45 H45 121.7
F8 C46 C45 118.8(2)
F8 C46 C47 117.5(2)
C45 C46 C47 123.7(2)
C46 C47 C48 116.6(2)
C46 C47 H47 121.7
C48 C47 H47 121.7
F9 C48 C47 117.7(2)
F9 C48 C43 118.0(2)
C47 C48 C43 124.3(2)
C50 C49 C54 115.1(2)
C50 C49 C20 123.4(2)
C54 C49 C20 121.4(2)
F10 C50 C49 117.5(2)
F10 C50 C51 117.8(2)
C49 C50 C51 124.7(3)
C52 C51 C50 115.9(3)
C52 C51 H51 122.0
C50 C51 H51 122.0
F11 C52 C53 119.3(3)
F11 C52 C51 117.3(3)
C53 C52 C51 123.3(3)
C52 C53 C54 117.4(3)
C52 C53 H53 121.3
C54 C53 H53 121.3
F12 C54 C53 118.2(3)
F12 C54 C49 118.3(2)
C53 C54 C49 123.5(3)
C60 C55 C56 115.6(2)
C60 C55 C25 121.4(2)
C56 C55 C25 123.0(2)
F13 C56 C55 117.7(2)
F13 C56 C57 118.9(2)
C55 C56 C57 123.4(3)
C58 C57 C56 116.6(3)
C58 C57 H57 121.7
C56 C57 H57 121.7
F14 C58 C57 118.4(3)
F14 C58 C59 117.8(3)
C57 C58 C59 123.8(2)
C58 C59 C60 116.5(3)
C58 C59 H59 121.7
C60 C59 H59 121.7
F15 C60 C59 118.3(2)
F15 C60 C55 117.6(2)
C59 C60 C55 124.1(3)
C66 C61 C62 114.6(2)
C66 C61 C30 122.8(2)
C62 C61 C30 122.4(2)
F16 C62 C63 118.3(2)
F16 C62 C61 117.3(2)
C63 C62 C61 124.3(2)
C64 C63 C62 116.5(2)
C64 C63 H63 121.7
C62 C63 H63 121.7
F17 C64 C65 118.5(2)
F17 C64 C63 118.0(2)
C65 C64 C63 123.5(2)
C64 C65 C66 116.6(2)
C64 C65 H65 121.7
C66 C65 H65 121.7
F18 C66 C61 117.1(2)
F18 C66 C65 118.4(2)
C61 C66 C65 124.5(2)

loop_
_geom_bond_atom_site_label_1
_geom_bond_atom_site_label_2
_geom_bond_distance
F1 C32 1.346(3)
F2 C34 1.351(3)
F3 C36 1.358(3)
F4 C38 1.354(3)
F5 C40 1.355(3)
F6 C42 1.352(3)
F7 C44 1.340(3)
F8 C46 1.356(3)
F9 C48 1.350(3)
F10 C50 1.352(3)
F11 C52 1.353(3)
F12 C54 1.349(4)
F13 C56 1.354(3)
F14 C58 1.352(3)
F15 C60 1.344(3)
F16 C62 1.348(3)
F17 C64 1.354(3)
F18 C66 1.343(3)
N1 C1 1.373(3)
N1 C4 1.382(3)
N1 H1 0.8600
N2 C6 1.343(3)
N2 C9 1.365(3)
N3 C11 1.359(3)
N3 C14 1.363(3)
N4 C16 1.368(3)
N4 C19 1.371(3)
N4 H4 0.8600
N5 C24 1.349(3)
N5 C21 1.362(3)
N6 C29 1.354(3)
N6 C26 1.362(3)
C1 C30 1.392(3)
C1 C2 1.430(3)
C2 C3 1.350(3)
C2 H2 0.9300
C3 C4 1.422(3)
C3 H3 0.9300
C4 C5 1.398(3)
C5 C6 1.411(3)
C5 C31 1.489(3)
C6 C7 1.460(3)
C7 C8 1.342(3)
C7 H7 0.9300
C8 C9 1.459(3)
C8 H8 0.9300
C9 C10 1.397(3)
C10 C11 1.413(3)
C10 C37 1.490(3)
C11 C12 1.454(3)
C12 C13 1.335(3)
C12 H12 0.9300
C13 C14 1.449(3)
C13 H13 0.9300
C14 C15 1.404(3)
C15 C16 1.397(3)
C15 C43 1.484(3)
C16 C17 1.424(3)
C17 C18 1.355(3)
C17 H17 0.9300
C18 C19 1.421(3)
C18 H18 0.9300
C19 C20 1.398(3)
C20 C21 1.398(3)
C20 C49 1.491(3)
C21 C22 1.461(3)
C22 C23 1.345(3)
C22 H22 0.9300
C23 C24 1.455(3)
C23 H23 0.9300
C24 C25 1.407(3)
C25 C26 1.398(3)
C25 C55 1.492(3)
C26 C27 1.462(3)
C27 C28 1.332(3)
C27 H27 0.9300
C28 C29 1.460(3)
C28 H28 0.9300
C29 C30 1.408(3)
C30 C61 1.491(3)
C31 C36 1.384(3)
C31 C32 1.397(3)
C32 C33 1.377(3)
C33 C34 1.368(4)
C33 H33 0.9300
C34 C35 1.369(4)
C35 C36 1.375(3)
C35 H35 0.9300
C37 C38 1.380(4)
C37 C42 1.385(4)
C38 C39 1.376(4)
C39 C40 1.367(5)
C39 H39 0.9300
C40 C41 1.363(5)
C41 C42 1.377(4)
C41 H41 0.9300
C43 C44 1.391(3)
C43 C48 1.391(3)
C44 C45 1.382(3)
C45 C46 1.365(4)
C45 H45 0.9300
C46 C47 1.371(4)
C47 C48 1.378(3)
C47 H47 0.9300
C49 C50 1.372(4)
C49 C54 1.385(4)
C50 C51 1.376(4)
C51 C52 1.374(4)
C51 H51 0.9300
C52 C53 1.362(5)
C53 C54 1.369(4)
C53 H53 0.9300
C55 C60 1.383(3)
C55 C56 1.384(3)
C56 C57 1.384(4)
C57 C58 1.367(4)
C57 H57 0.9300
C58 C59 1.370(4)
C59 C60 1.372(3)
C59 H59 0.9300
C61 C66 1.376(3)
C61 C62 1.389(3)
C62 C63 1.372(3)
C63 C64 1.370(4)
C63 H63 0.9300
C64 C65 1.365(4)
C65 C66 1.378(3)
C65 H65 0.9300

loop_
_geom_torsion_atom_site_label_1
_geom_torsion_atom_site_label_2
_geom_torsion_atom_site_label_3
_geom_torsion_atom_site_label_4
_geom_torsion
C4 N1 C1 C30 173.9(2)
C4 N1 C1 C2 -3.1(3)
N1 C1 C2 C3 2.4(3)
C30 C1 C2 C3 -174.6(2)
C1 C2 C3 C4 -0.9(3)
C1 N1 C4 C5 -175.7(2)
C1 N1 C4 C3 2.6(3)
C2 C3 C4 N1 -1.0(3)
C2 C3 C4 C5 177.3(2)
N1 C4 C5 C6 -13.4(4)
C3 C4 C5 C6 168.7(2)
N1 C4 C5 C31 165.2(2)
C3 C4 C5 C31 -12.7(4)
C9 N2 C6 C5 178.4(2)
C9 N2 C6 C7 1.8(3)
C4 C5 C6 N2 158.0(2)
C31 C5 C6 N2 -20.6(3)
C4 C5 C6 C7 -26.1(4)
C31 C5 C6 C7 155.3(2)
N2 C6 C7 C8 0.8(3)
C5 C6 C7 C8 -175.5(2)
C6 C7 C8 C9 -2.8(3)
C6 N2 C9 C10 175.7(2)
C6 N2 C9 C8 -3.5(2)
C7 C8 C9 N2 4.0(3)
C7 C8 C9 C10 -175.1(2)
N2 C9 C10 C11 -178.7(2)
C8 C9 C10 C11 0.4(4)
N2 C9 C10 C37 3.3(3)
C8 C9 C10 C37 -177.6(2)
C14 N3 C11 C10 -171.1(2)
C14 N3 C11 C12 3.0(3)
C9 C10 C11 N3 5.7(4)
C37 C10 C11 N3 -176.3(2)
C9 C10 C11 C12 -167.8(2)
C37 C10 C11 C12 10.2(3)
N3 C11 C12 C13 -2.9(3)
C10 C11 C12 C13 171.7(2)
C11 C12 C13 C14 1.5(3)
C11 N3 C14 C15 178.3(2)
C11 N3 C14 C13 -2.1(3)
C12 C13 C14 N3 0.4(3)
C12 C13 C14 C15 180.0(2)
N3 C14 C15 C16 10.9(4)
C13 C14 C15 C16 -168.6(2)
N3 C14 C15 C43 -166.7(2)
C13 C14 C15 C43 13.7(4)
C19 N4 C16 C15 178.2(2)
C19 N4 C16 C17 0.1(3)
C14 C15 C16 N4 1.2(4)
C43 C15 C16 N4 178.9(2)
C14 C15 C16 C17 179.0(2)
C43 C15 C16 C17 -3.4(4)
N4 C16 C17 C18 0.2(3)
C15 C16 C17 C18 -177.8(2)
C16 C17 C18 C19 -0.4(3)
C16 N4 C19 C20 -179.6(2)
C16 N4 C19 C18 -0.3(3)
C17 C18 C19 N4 0.4(3)
C17 C18 C19 C20 179.8(2)
N4 C19 C20 C21 4.9(4)
C18 C19 C20 C21 -174.3(2)
N4 C19 C20 C49 -175.2(2)
C18 C19 C20 C49 5.5(4)
C24 N5 C21 C20 179.3(2)
C24 N5 C21 C22 -1.4(2)
C19 C20 C21 N5 -175.1(2)
C49 C20 C21 N5 5.0(3)
C19 C20 C21 C22 5.8(4)
C49 C20 C21 C22 -174.1(2)
N5 C21 C22 C23 2.2(3)
C20 C21 C22 C23 -178.7(2)
C21 C22 C23 C24 -2.0(2)
C21 N5 C24 C25 175.9(2)
C21 N5 C24 C23 0.2(3)
C22 C23 C24 N5 1.2(3)
C22 C23 C24 C25 -173.9(2)
N5 C24 C25 C26 165.3(2)
C23 C24 C25 C26 -19.9(4)
N5 C24 C25 C55 -12.4(3)
C23 C24 C25 C55 162.4(2)
C29 N6 C26 C25 -170.7(2)
C29 N6 C26 C27 4.5(3)
C24 C25 C26 N6 -14.1(4)
C55 C25 C26 N6 163.5(2)
C24 C25 C26 C27 171.3(2)
C55 C25 C26 C27 -11.1(3)
N6 C26 C27 C28 -2.9(3)
C25 C26 C27 C28 172.4(2)
C26 C27 C28 C29 0.1(3)
C26 N6 C29 C30 170.1(2)
C26 N6 C29 C28 -4.5(3)
C27 C28 C29 N6 2.8(3)
C27 C28 C29 C30 -171.8(2)
N1 C1 C30 C29 5.3(4)
C2 C1 C30 C29 -178.2(2)
N1 C1 C30 C61 -177.3(2)
C2 C1 C30 C61 -0.8(4)
N6 C29 C30 C1 5.4(4)
C28 C29 C30 C1 179.4(2)
N6 C29 C30 C61 -172.0(2)
C28 C29 C30 C61 1.9(3)
C4 C5 C31 C36 -55.3(3)
C6 C5 C31 C36 123.5(3)
C4 C5 C31 C32 128.0(2)
C6 C5 C31 C32 -53.2(3)
C36 C31 C32 F1 177.9(2)
C5 C31 C32 F1 -5.1(3)
C36 C31 C32 C33 0.3(4)
C5 C31 C32 C33 177.4(2)
F1 C32 C33 C34 -178.2(2)
C31 C32 C33 C34 -0.6(4)
C32 C33 C34 F2 179.8(2)
C32 C33 C34 C35 0.8(4)
F2 C34 C35 C36 -179.8(3)
C33 C34 C35 C36 -0.8(4)
C34 C35 C36 F3 -177.8(2)
C34 C35 C36 C31 0.5(4)
C32 C31 C36 F3 178.0(2)
C5 C31 C36 F3 1.0(4)
C32 C31 C36 C35 -0.3(4)
C5 C31 C36 C35 -177.2(2)
C9 C10 C37 C38 67.4(3)
C11 C10 C37 C38 -110.8(3)
C9 C10 C37 C42 -116.2(3)
C11 C10 C37 C42 65.5(3)
C42 C37 C38 F4 -178.7(2)
C10 C37 C38 F4 -2.1(4)
C42 C37 C38 C39 -1.1(4)
C10 C37 C38 C39 175.5(3)
F4 C38 C39 C40 177.6(3)
C37 C38 C39 C40 0.0(4)
C38 C39 C40 F5 -178.2(3)
C38 C39 C40 C41 1.5(5)
F5 C40 C41 C42 178.0(3)
C39 C40 C41 C42 -1.7(5)
C40 C41 C42 F6 -178.9(3)
C40 C41 C42 C37 0.5(4)
C38 C37 C42 F6 -179.7(2)
C10 C37 C42 F6 3.6(4)
C38 C37 C42 C41 0.9(4)
C10 C37 C42 C41 -175.8(2)
C16 C15 C43 C44 -120.9(3)
C14 C15 C43 C44 56.9(3)
C16 C15 C43 C48 58.5(3)
C14 C15 C43 C48 -123.7(3)
C48 C43 C44 F7 178.9(2)
C15 C43 C44 F7 -1.7(3)
C48 C43 C44 C45 -0.4(4)
C15 C43 C44 C45 179.1(2)
F7 C44 C45 C46 179.8(2)
C43 C44 C45 C46 -1.0(4)
C44 C45 C46 F8 -179.5(2)
C44 C45 C46 C47 1.0(4)
F8 C46 C47 C48 -179.1(2)
C45 C46 C47 C48 0.3(4)
C46 C47 C48 F9 176.8(2)
C46 C47 C48 C43 -1.8(4)
C44 C43 C48 F9 -176.8(2)
C15 C43 C48 F9 3.8(4)
C44 C43 C48 C47 1.8(4)
C15 C43 C48 C47 -177.6(2)
C21 C20 C49 C50 -103.2(3)
C19 C20 C49 C50 76.9(3)
C21 C20 C49 C54 72.4(3)
C19 C20 C49 C54 -107.4(3)
C54 C49 C50 F10 -176.7(2)
C20 C49 C50 F10 -0.8(4)
C54 C49 C50 C51 2.5(4)
C20 C49 C50 C51 178.5(2)
F10 C50 C51 C52 177.9(3)
C49 C50 C51 C52 -1.3(4)
C50 C51 C52 F11 -178.1(3)
C50 C51 C52 C53 -1.4(5)
F11 C52 C53 C54 179.2(4)
C51 C52 C53 C54 2.6(6)
C52 C53 C54 F12 -180.0(4)
C52 C53 C54 C49 -1.2(6)
C50 C49 C54 F12 177.6(3)
C20 C49 C54 F12 1.6(4)
C50 C49 C54 C53 -1.2(5)
C20 C49 C54 C53 -177.2(3)
C26 C25 C55 C60 118.3(3)
C24 C25 C55 C60 -63.8(3)
C26 C25 C55 C56 -63.7(3)
C24 C25 C55 C56 114.2(3)
C60 C55 C56 F13 177.1(2)
C25 C55 C56 F13 -1.0(3)
C60 C55 C56 C57 -0.8(4)
C25 C55 C56 C57 -178.9(2)
F13 C56 C57 C58 -178.4(2)
C55 C56 C57 C58 -0.5(4)
C56 C57 C58 F14 -179.6(2)
C56 C57 C58 C59 1.3(4)
F14 C58 C59 C60 -179.8(2)
C57 C58 C59 C60 -0.6(4)
C58 C59 C60 F15 179.4(2)
C58 C59 C60 C55 -0.9(4)
C56 C55 C60 F15 -178.8(2)
C25 C55 C60 F15 -0.7(3)
C56 C55 C60 C59 1.6(4)
C25 C55 C60 C59 179.7(2)
C1 C30 C61 C66 91.0(3)
C29 C30 C61 C66 -91.3(3)
C1 C30 C61 C62 -93.7(3)
C29 C30 C61 C62 83.9(3)
C66 C61 C62 F16 179.0(2)
C30 C61 C62 F16 3.4(3)
C66 C61 C62 C63 0.1(4)
C30 C61 C62 C63 -175.5(2)
F16 C62 C63 C64 -178.7(2)
C61 C62 C63 C64 0.2(4)
C62 C63 C64 F17 179.3(2)
C62 C63 C64 C65 -0.7(4)
F17 C64 C65 C66 -179.2(2)
C63 C64 C65 C66 0.8(4)
C62 C61 C66 F18 -178.7(2)
C30 C61 C66 F18 -3.1(3)
C62 C61 C66 C65 0.0(3)
C30 C61 C66 C65 175.6(2)
C64 C65 C66 F18 178.2(2)
C64 C65 C66 C61 -0.4(4)

loop_
_cod_related_entry_id
_cod_related_entry_database
_cod_related_entry_code
1 ChemSpider 30660337
